data_4110000
loop_
_publ_author_name
'Arnab Roy'
'Frank G. Roberts'
'P. Ross Wilderman'
'Ke Zhou'
'Reuben J. Peters'
'Robert M. Coates'

_publ_section_title
;
 16-Aza-ent-beyerane and 16-Aza-ent-trachylobane: Potent Mechanism-Based
 Inhibitors of Recombinantent-Kaurene Synthase from Arabidopsis thaliana
;
_journal_name_full 'Journal of the American Chemical Society'
_journal_page_first 12453
_journal_page_last 12460
_journal_paper_doi 10.1021/ja072447e
_journal_volume 129
_journal_year 2007
_chemical_absolute_configuration syn
_chemical_formula_moiety 'C20 H31 N'
_chemical_formula_sum 'C20 H31 N'
_chemical_formula_weight 285.46
_chemical_name_systematic
; 
? 
;
_space_group_IT_number 4
_symmetry_cell_setting monoclinic
_symmetry_space_group_name_Hall 'P 2yb'
_symmetry_space_group_name_H-M 'P 1 21 1'
_atom_sites_solution_hydrogens geom
_atom_sites_solution_primary direct
_atom_sites_solution_secondary difmap
_audit_creation_method SHELXL-97
_audit_update_record
; 
2005-03-30   text and data added, roy 
2006-12-19   text and data added, srw 
 
;
_cell_angle_alpha 90.00
_cell_angle_beta 97.736(12)
_cell_angle_gamma 90.00
_cell_formula_units_Z 2
_cell_length_a 7.903(6)
_cell_length_b 9.454(7)
_cell_length_c 11.846(9)
_cell_measurement_reflns_used 966
_cell_measurement_temperature 193(2)
_cell_measurement_theta_max 25.6
_cell_measurement_theta_min 2.8
_cell_volume 877.0(11)
_computing_cell_refinement 'SAINT V6.22 (Bruker, 2001)'
_computing_data_collection 'SMART V5.625 (Bruker, 2001)'
_computing_data_reduction 'SAINT V6.22 (Bruker, 2001)'
_computing_molecular_graphics 'SHELXTL V6.12 (Bruker, 2001)'
_computing_publication_material 'XCIF (Bruker, 2001)'
_computing_structure_refinement 'SHELXTL V6.12 (Bruker, 2001)'
_computing_structure_solution 'SHELXTL V6.12 (Bruker, 2001)'
_diffrn_ambient_temperature 193(2)
_diffrn_measured_fraction_theta_full 0.991
_diffrn_measured_fraction_theta_max 0.991
_diffrn_measurement_device 'Siemens Platform/CCD'
_diffrn_measurement_method 'profile data from \w scans'
_diffrn_radiation_monochromator graphite
_diffrn_radiation_source 'normal-focus sealed tube'
_diffrn_radiation_type MoK\a
_diffrn_radiation_wavelength 0.71073
_diffrn_radiation_wavelength_id g30bam
_diffrn_reflns_av_R_equivalents 0.1151
_diffrn_reflns_av_sigmaI/netI 0.0602
_diffrn_reflns_limit_h_max 9
_diffrn_reflns_limit_h_min -9
_diffrn_reflns_limit_k_max 11
_diffrn_reflns_limit_k_min -11
_diffrn_reflns_limit_l_max 14
_diffrn_reflns_limit_l_min -14
_diffrn_reflns_number 9150
_diffrn_reflns_theta_full 25.56
_diffrn_reflns_theta_max 25.56
_diffrn_reflns_theta_min 1.73
_diffrn_standards_decay_% 8.5
_diffrn_standards_interval_time 205
_diffrn_standards_number 57
_exptl_absorpt_coefficient_mu 0.061
_exptl_absorpt_correction_T_max 0.99213
_exptl_absorpt_correction_T_min 0.96142
_exptl_absorpt_correction_type numerical
_exptl_absorpt_process_details 'SHELXTL/XPREP (Bruker, 2001)'
_exptl_crystal_colour colorless
_exptl_crystal_density_diffrn 1.081
_exptl_crystal_description columnar
_exptl_crystal_F_000 316
_exptl_crystal_id g30bam
_exptl_crystal_preparation
; 
The data crystal was mounted using oil (Parantone-N, Exxon) to a 
0.4 mm cryo-loop (Hampton Research) with the (0 0 -1) scattering planes 
roughly normal to the spindle axis. 
;
_exptl_crystal_size_max 0.70
_exptl_crystal_size_mid 0.32
_exptl_crystal_size_min 0.20
_refine_diff_density_max 0.211
_refine_diff_density_min -0.149
_refine_diff_density_rms 0.039
_refine_ls_abs_structure_details 'Flack (1983),  1511 Friedels'
_refine_ls_abs_structure_Flack -10(10)
_refine_ls_extinction_method none
_refine_ls_goodness_of_fit_ref 0.911
_refine_ls_hydrogen_treatment noref
_refine_ls_matrix_type full
_refine_ls_number_parameters 194
_refine_ls_number_reflns 1735
_refine_ls_number_restraints 1
_refine_ls_restrained_S_all 0.910
_refine_ls_R_factor_all 0.0616
_refine_ls_R_factor_gt 0.0462
_refine_ls_shift/su_max 0.011
_refine_ls_shift/su_mean 0.002
_refine_ls_structure_factor_coef Fsqd
_refine_ls_weighting_details 'calc w=1/[\s^2^(Fo^2^)+(0.0911P)^2^+0.0000P] where P=(Fo^2^+2Fc^2^)/3'
_refine_ls_weighting_scheme calc
_refine_ls_wR_factor_gt 0.1138
_refine_ls_wR_factor_ref 0.1241
_reflns_number_gt 1389
_reflns_number_total 1735
_reflns_threshold_expression >2sigma(I)
_cod_data_source_file ja072447esi20070407_050024.cif
_cod_data_source_block g30bam
_cod_original_cell_volume 877.0(12)
_cod_original_sg_symbol_Hall 'P 2yb '
_cod_original_sg_symbol_H-M 'P 21 '
_cod_database_code 4110000

loop_
_symmetry_equiv_pos_as_xyz
'x, y, z'
'-x, y+1/2, -z'

loop_
_atom_site_label
_atom_site_type_symbol
_atom_site_fract_x
_atom_site_fract_y
_atom_site_fract_z
_atom_site_U_iso_or_equiv
_atom_site_adp_type
_atom_site_occupancy
_atom_site_symmetry_multiplicity
_atom_site_calc_flag
_atom_site_refinement_flags
C1 C -0.0144(3) 0.6220(3) 0.6674(3) 0.0525(8) Uani 1 1 d .
H1A H -0.0729 0.5680 0.6019 0.063 Uiso 1 1 calc R
H1B H -0.1007 0.6469 0.7174 0.063 Uiso 1 1 calc R
C2 C 0.0590(4) 0.7589(3) 0.6233(3) 0.0602(8) Uani 1 1 d .
H2A H -0.0341 0.8130 0.5782 0.072 Uiso 1 1 calc R
H2B H 0.1067 0.8181 0.6889 0.072 Uiso 1 1 calc R
C3 C 0.1980(4) 0.7283(3) 0.5495(3) 0.0590(8) Uani 1 1 d .
H3A H 0.2450 0.8193 0.5264 0.071 Uiso 1 1 calc R
H3B H 0.1459 0.6795 0.4794 0.071 Uiso 1 1 calc R
C4 C 0.3462(3) 0.6369(3) 0.6079(2) 0.0495(7) Uani 1 1 d .
C5 C 0.2674(3) 0.5027(3) 0.6579(2) 0.0376(6) Uani 1 1 d .
H5A H 0.2077 0.4531 0.5893 0.045 Uiso 1 1 calc R
C6 C 0.3986(3) 0.3945(3) 0.7114(2) 0.0406(6) Uani 1 1 d .
H6A H 0.4927 0.3865 0.6644 0.049 Uiso 1 1 calc R
H6B H 0.4476 0.4267 0.7885 0.049 Uiso 1 1 calc R
C7 C 0.3141(3) 0.2505(3) 0.7196(2) 0.0394(6) Uani 1 1 d .
H7A H 0.4007 0.1825 0.7549 0.047 Uiso 1 1 calc R
H7B H 0.2730 0.2164 0.6417 0.047 Uiso 1 1 calc R
C8 C 0.1628(3) 0.2526(3) 0.78944(18) 0.0338(5) Uani 1 1 d .
C9 C 0.0408(3) 0.3783(3) 0.7518(2) 0.0381(6) Uani 1 1 d .
H9A H -0.0142 0.3513 0.6738 0.046 Uiso 1 1 calc R
C10 C 0.1242(3) 0.5267(3) 0.7347(2) 0.0373(6) Uani 1 1 d .
C11 C -0.1084(3) 0.3820(4) 0.8236(3) 0.0550(8) Uani 1 1 d .
H11A H -0.0673 0.4220 0.8996 0.066 Uiso 1 1 calc R
H11B H -0.1991 0.4451 0.7861 0.066 Uiso 1 1 calc R
C12 C -0.1828(3) 0.2376(4) 0.8382(3) 0.0570(8) Uani 1 1 d .
H12A H -0.2881 0.2325 0.8683 0.068 Uiso 1 1 calc R
C13 C -0.1122(3) 0.1177(3) 0.8120(2) 0.0487(7) Uani 1 1 d .
C14 C 0.0585(3) 0.1157(3) 0.7671(2) 0.0420(6) Uani 1 1 d .
H14A H 0.0384 0.0983 0.6840 0.050 Uiso 1 1 calc R
H14B H 0.1268 0.0357 0.8027 0.050 Uiso 1 1 calc R
C15 C 0.2326(3) 0.2594(3) 0.91964(19) 0.0407(6) Uani 1 1 d .
H15A H 0.3084 0.3427 0.9343 0.049 Uiso 1 1 calc R
H15B H 0.1358 0.2716 0.9638 0.049 Uiso 1 1 calc R
C16 C 0.3278(3) 0.1312(3) 0.9586(2) 0.0470(7) Uani 1 1 d .
C17 C 0.4557(5) 0.5921(4) 0.5151(3) 0.0739(10) Uani 1 1 d .
H17A H 0.3909 0.5255 0.4625 0.111 Uiso 1 1 calc R
H17B H 0.5607 0.5465 0.5511 0.111 Uiso 1 1 calc R
H17C H 0.4848 0.6758 0.4729 0.111 Uiso 1 1 calc R
C18 C 0.4635(4) 0.7249(4) 0.6969(3) 0.0625(9) Uani 1 1 d .
H18A H 0.3937 0.7741 0.7470 0.094 Uiso 1 1 calc R
H18B H 0.5266 0.7944 0.6576 0.094 Uiso 1 1 calc R
H18C H 0.5442 0.6618 0.7424 0.094 Uiso 1 1 calc R
C19 C 0.1876(3) 0.5990(3) 0.8501(2) 0.0458(7) Uani 1 1 d .
H19A H 0.2984 0.5592 0.8816 0.069 Uiso 1 1 calc R
H19B H 0.1048 0.5826 0.9033 0.069 Uiso 1 1 calc R
H19C H 0.1996 0.7009 0.8383 0.069 Uiso 1 1 calc R
C20 C -0.1956(5) -0.0245(4) 0.8214(3) 0.0680(10) Uani 1 1 d .
H20A H -0.3024 -0.0124 0.8539 0.102 Uiso 1 1 calc R
H20B H -0.1186 -0.0863 0.8709 0.102 Uiso 1 1 calc R
H20C H -0.2202 -0.0671 0.7456 0.102 Uiso 1 1 calc R
N1 N 0.4013(3) 0.0300(3) 0.9890(2) 0.0678(8) Uani 1 1 d .

loop_
_atom_site_aniso_label
_atom_site_aniso_U_11
_atom_site_aniso_U_22
_atom_site_aniso_U_33
_atom_site_aniso_U_23
_atom_site_aniso_U_13
_atom_site_aniso_U_12
C1 0.0442(14) 0.0439(17) 0.0652(18) 0.0019(15) -0.0081(13) 0.0036(13)
C2 0.0594(17) 0.0442(17) 0.071(2) 0.0110(17) -0.0138(15) 0.0063(15)
C3 0.0733(19) 0.0474(18) 0.0517(17) 0.0110(15) -0.0087(15) -0.0121(16)
C4 0.0560(16) 0.0494(17) 0.0418(15) 0.0093(13) 0.0022(12) -0.0094(14)
C5 0.0426(13) 0.0379(14) 0.0305(12) -0.0016(11) -0.0020(10) -0.0078(12)
C6 0.0362(12) 0.0475(16) 0.0389(14) 0.0012(12) 0.0080(11) -0.0004(12)
C7 0.0426(12) 0.0418(14) 0.0338(12) -0.0013(12) 0.0049(10) 0.0065(13)
C8 0.0313(11) 0.0422(14) 0.0271(11) -0.0027(11) 0.0010(9) -0.0018(12)
C9 0.0307(12) 0.0424(15) 0.0391(14) -0.0009(12) -0.0026(11) -0.0009(11)
C10 0.0348(12) 0.0373(14) 0.0381(13) 0.0007(12) -0.0015(10) 0.0014(11)
C11 0.0326(14) 0.0574(19) 0.076(2) 0.0083(17) 0.0102(14) 0.0104(14)
C12 0.0328(13) 0.071(2) 0.0677(19) 0.0169(18) 0.0071(13) -0.0025(16)
C13 0.0418(14) 0.0556(19) 0.0461(16) 0.0141(15) -0.0038(11) -0.0075(15)
C14 0.0454(13) 0.0433(15) 0.0349(13) 0.0039(12) -0.0030(11) -0.0013(12)
C15 0.0371(12) 0.0554(17) 0.0284(12) -0.0005(13) 0.0006(10) -0.0023(13)
C16 0.0394(13) 0.0622(19) 0.0372(14) 0.0064(14) -0.0028(11) -0.0029(14)
C17 0.092(2) 0.073(2) 0.062(2) 0.0179(19) 0.0319(18) -0.006(2)
C18 0.0565(16) 0.057(2) 0.070(2) 0.0057(16) -0.0066(15) -0.0200(16)
C19 0.0502(14) 0.0435(16) 0.0429(15) -0.0088(13) 0.0032(11) 0.0011(13)
C20 0.067(2) 0.070(2) 0.065(2) 0.0153(19) 0.0049(17) -0.0212(19)
N1 0.0625(15) 0.076(2) 0.0595(16) 0.0209(16) -0.0098(13) 0.0079(16)

loop_
_atom_type_symbol
_atom_type_description
_atom_type_scat_dispersion_real
_atom_type_scat_dispersion_imag
_atom_type_scat_source
C C 0.0033 0.0000 'International Tables Vol C Tables 4.2.6.8 and 6.1.1.4'
H H 0.0000 0.0000 'International Tables Vol C Tables 4.2.6.8 and 6.1.1.4'
N N 0.0061 0.0000 'International Tables Vol C Tables 4.2.6.8 and 6.1.1.4'

loop_
_exptl_crystal_face_index_h
_exptl_crystal_face_index_k
_exptl_crystal_face_index_l
_exptl_crystal_face_perp_dist
1.00 0.00 -1.00 0.1000
-1.00 0.00 1.00 0.1000
0.00 -1.00 -1.00 0.3500
0.00 1.00 0.00 0.3600
0.00 -1.00 1.00 0.3500
0.00 0.00 1.00 0.1600
0.00 0.00 -1.00 0.1600

loop_
_geom_angle_atom_site_label_1
_geom_angle_atom_site_label_2
_geom_angle_atom_site_label_3
_geom_angle
C2 C1 C10 113.0(2)
C2 C1 H1A 109.0
C10 C1 H1A 109.0
C2 C1 H1B 109.0
C10 C1 H1B 109.0
H1A C1 H1B 107.8
C3 C2 C1 111.7(3)
C3 C2 H2A 109.3
C1 C2 H2A 109.3
C3 C2 H2B 109.3
C1 C2 H2B 109.3
H2A C2 H2B 107.9
C2 C3 C4 114.4(2)
C2 C3 H3A 108.7
C4 C3 H3A 108.7
C2 C3 H3B 108.7
C4 C3 H3B 108.7
H3A C3 H3B 107.6
C3 C4 C17 107.4(2)
C3 C4 C18 110.7(3)
C17 C4 C18 106.9(3)
C3 C4 C5 107.9(2)
C17 C4 C5 109.6(3)
C18 C4 C5 114.2(2)
C6 C5 C10 111.0(2)
C6 C5 C4 114.6(2)
C10 C5 C4 117.4(2)
C6 C5 H5A 104.0
C10 C5 H5A 104.0
C4 C5 H5A 104.0
C7 C6 C5 110.1(2)
C7 C6 H6A 109.6
C5 C6 H6A 109.6
C7 C6 H6B 109.6
C5 C6 H6B 109.6
H6A C6 H6B 108.1
C6 C7 C8 113.6(2)
C6 C7 H7A 108.8
C8 C7 H7A 108.8
C6 C7 H7B 108.8
C8 C7 H7B 108.8
H7A C7 H7B 107.7
C14 C8 C7 109.5(2)
C14 C8 C9 107.25(18)
C7 C8 C9 110.5(2)
C14 C8 C15 108.3(2)
C7 C8 C15 109.41(18)
C9 C8 C15 111.8(2)
C11 C9 C8 110.4(2)
C11 C9 C10 114.5(2)
C8 C9 C10 117.62(18)
C11 C9 H9A 104.2
C8 C9 H9A 104.2
C10 C9 H9A 104.2
C19 C10 C1 108.6(2)
C19 C10 C5 113.86(19)
C1 C10 C5 107.6(2)
C19 C10 C9 111.7(2)
C1 C10 C9 107.74(19)
C5 C10 C9 107.1(2)
C12 C11 C9 112.4(3)
C12 C11 H11A 109.1
C9 C11 H11A 109.1
C12 C11 H11B 109.1
C9 C11 H11B 109.1
H11A C11 H11B 107.9
C13 C12 C11 124.6(2)
C13 C12 H12A 117.7
C11 C12 H12A 117.7
C12 C13 C20 123.1(3)
C12 C13 C14 121.3(3)
C20 C13 C14 115.7(3)
C13 C14 C8 114.2(2)
C13 C14 H14A 108.7
C8 C14 H14A 108.7
C13 C14 H14B 108.7
C8 C14 H14B 108.7
H14A C14 H14B 107.6
C16 C15 C8 111.9(2)
C16 C15 H15A 109.2
C8 C15 H15A 109.2
C16 C15 H15B 109.2
C8 C15 H15B 109.2
H15A C15 H15B 107.9
N1 C16 C15 179.5(3)
C4 C17 H17A 109.5
C4 C17 H17B 109.5
H17A C17 H17B 109.5
C4 C17 H17C 109.5
H17A C17 H17C 109.5
H17B C17 H17C 109.5
C4 C18 H18A 109.5
C4 C18 H18B 109.5
H18A C18 H18B 109.5
C4 C18 H18C 109.5
H18A C18 H18C 109.5
H18B C18 H18C 109.5
C10 C19 H19A 109.5
C10 C19 H19B 109.5
H19A C19 H19B 109.5
C10 C19 H19C 109.5
H19A C19 H19C 109.5
H19B C19 H19C 109.5
C13 C20 H20A 109.5
C13 C20 H20B 109.5
H20A C20 H20B 109.5
C13 C20 H20C 109.5
H20A C20 H20C 109.5
H20B C20 H20C 109.5

loop_
_geom_bond_atom_site_label_1
_geom_bond_atom_site_label_2
_geom_bond_distance
C1 C2 1.538(5)
C1 C10 1.553(4)
C1 H1A 0.9900
C1 H1B 0.9900
C2 C3 1.521(5)
C2 H2A 0.9900
C2 H2B 0.9900
C3 C4 1.542(4)
C3 H3A 0.9900
C3 H3B 0.9900
C4 C17 1.547(5)
C4 C18 1.549(4)
C4 C5 1.564(4)
C5 C6 1.532(4)
C5 C10 1.561(4)
C5 H5A 1.0000
C6 C7 1.525(4)
C6 H6A 0.9900
C6 H6B 0.9900
C7 C8 1.543(3)
C7 H7A 0.9900
C7 H7B 0.9900
C8 C14 1.538(4)
C8 C9 1.557(4)
C8 C15 1.568(3)
C9 C11 1.544(4)
C9 C10 1.575(4)
C9 H9A 1.0000
C10 C19 1.550(4)
C11 C12 1.506(5)
C11 H11A 0.9900
C11 H11B 0.9900
C12 C13 1.318(5)
C12 H12A 0.9500
C13 C20 1.508(4)
C13 C14 1.515(4)
C14 H14A 0.9900
C14 H14B 0.9900
C15 C16 1.468(4)
C15 H15A 0.9900
C15 H15B 0.9900
C16 N1 1.151(4)
C17 H17A 0.9800
C17 H17B 0.9800
C17 H17C 0.9800
C18 H18A 0.9800
C18 H18B 0.9800
C18 H18C 0.9800
C19 H19A 0.9800
C19 H19B 0.9800
C19 H19C 0.9800
C20 H20A 0.9800
C20 H20B 0.9800
C20 H20C 0.9800

loop_
_geom_torsion_atom_site_label_1
_geom_torsion_atom_site_label_2
_geom_torsion_atom_site_label_3
_geom_torsion_atom_site_label_4
_geom_torsion
C10 C1 C2 C3 56.4(3)
C1 C2 C3 C4 -55.6(3)
C2 C3 C4 C17 169.1(3)
C2 C3 C4 C18 -74.6(3)
C2 C3 C4 C5 51.0(3)
C3 C4 C5 C6 175.6(2)
C17 C4 C5 C6 59.0(3)
C18 C4 C5 C6 -60.9(3)
C3 C4 C5 C10 -51.4(3)
C17 C4 C5 C10 -168.0(2)
C18 C4 C5 C10 72.1(3)
C10 C5 C6 C7 63.6(3)
C4 C5 C6 C7 -160.5(2)
C5 C6 C7 C8 -58.1(3)
C6 C7 C8 C14 165.4(2)
C6 C7 C8 C9 47.4(3)
C6 C7 C8 C15 -76.1(3)
C14 C8 C9 C11 61.9(2)
C7 C8 C9 C11 -178.8(2)
C15 C8 C9 C11 -56.6(3)
C14 C8 C9 C10 -164.1(2)
C7 C8 C9 C10 -44.8(3)
C15 C8 C9 C10 77.3(3)
C2 C1 C10 C19 70.8(3)
C2 C1 C10 C5 -52.9(3)
C2 C1 C10 C9 -168.1(2)
C6 C5 C10 C19 66.8(3)
C4 C5 C10 C19 -67.8(3)
C6 C5 C10 C1 -172.8(2)
C4 C5 C10 C1 52.6(3)
C6 C5 C10 C9 -57.2(2)
C4 C5 C10 C9 168.2(2)
C11 C9 C10 C19 56.3(3)
C8 C9 C10 C19 -75.8(3)
C11 C9 C10 C1 -62.9(3)
C8 C9 C10 C1 165.0(2)
C11 C9 C10 C5 -178.3(2)
C8 C9 C10 C5 49.5(3)
C8 C9 C11 C12 -44.1(3)
C10 C9 C11 C12 -179.6(2)
C9 C11 C12 C13 11.8(4)
C11 C12 C13 C20 -176.3(3)
C11 C12 C13 C14 2.0(5)
C12 C13 C14 C8 17.7(4)
C20 C13 C14 C8 -163.8(2)
C7 C8 C14 C13 -168.4(2)
C9 C8 C14 C13 -48.5(3)
C15 C8 C14 C13 72.4(3)
C14 C8 C15 C16 54.0(3)
C7 C8 C15 C16 -65.2(3)
C9 C8 C15 C16 172.0(2)
